data_7117826
loop_
_publ_author_name
'Marina Fukawa'
'Takayuki Sato'
'Yoshio Kabe'

_publ_section_title
;
 A hydrogen bonded molecular capsule versus a 3D network of tripodal
 organopolysilanols
;
_journal_name_full Chem.Commun.
_journal_page_first 14746
_journal_paper_doi 10.1039/C5cc04515K
_journal_volume 51
_journal_year 2015
_chemical_formula_sum 'C51 H56 O4 Si3'
_chemical_formula_weight 817.23
_chemical_melting_point 377
_chemical_name_common tris(diphenylhydroxysilylmethyl)triethylbenzene
_chemical_name_systematic
;
 ?
;
_space_group_IT_number 60
_symmetry_cell_setting orthorhombic
_symmetry_space_group_name_Hall '-P 2n 2c'
_symmetry_space_group_name_H-M 'P c a n'
_atom_sites_solution_hydrogens geom
_atom_sites_solution_primary direct
_atom_sites_solution_secondary difmap
_audit_creation_method SHELXL-97
_audit_update_record
;
2015-07-02 deposited with the CCDC.
2015-08-10 downloaded from the CCDC.
;
_cell_angle_alpha 90.00
_cell_angle_beta 90.00
_cell_angle_gamma 90.00
_cell_formula_units_Z 8
_cell_length_a 19.2489(17)
_cell_length_b 19.7912(18)
_cell_length_c 23.545(2)
_cell_measurement_reflns_used 22317
_cell_measurement_temperature 120(2)
_cell_measurement_theta_max 27.4778
_cell_measurement_theta_min 3.0879
_cell_volume 8969.7(14)
_computing_cell_refinement 'CrystalClear (Rigaku Inc., 2008)'
_computing_data_collection 'CrystalClear (Rigaku Inc., 2008)'
_computing_data_reduction 'CrystalClear (Rigaku Inc., 2008)'
_computing_molecular_graphics 'Ortep-3 for Windows (Farrugia, 1997)'
_computing_publication_material 'WinGX publication routines (Farrugia, 1999)'
_computing_structure_refinement 'SHELXL-97 (Sheldrick, 1997)'
_computing_structure_solution 'SHELXS-97 (Sheldrick, 1990)'
_diffrn_ambient_temperature 120(2)
_diffrn_measured_fraction_theta_full 0.995
_diffrn_measured_fraction_theta_max 0.995
_diffrn_measurement_device_type
;
'Saturn724+ (4x4 bin mode)'
;
_diffrn_radiation_monochromator graphite
_diffrn_radiation_source 'fine-focus sealed tube'
_diffrn_radiation_type MoK\a
_diffrn_radiation_wavelength 0.71073
_diffrn_reflns_av_R_equivalents 0.0830
_diffrn_reflns_av_sigmaI/netI 0.0478
_diffrn_reflns_limit_h_max 24
_diffrn_reflns_limit_h_min -24
_diffrn_reflns_limit_k_max 20
_diffrn_reflns_limit_k_min -25
_diffrn_reflns_limit_l_max 20
_diffrn_reflns_limit_l_min -30
_diffrn_reflns_number 70063
_diffrn_reflns_theta_full 27.49
_diffrn_reflns_theta_max 27.49
_diffrn_reflns_theta_min 3.08
_exptl_absorpt_coefficient_mu 0.150
_exptl_absorpt_correction_type none
_exptl_crystal_colour colorless
_exptl_crystal_density_diffrn 1.210
_exptl_crystal_density_method 'not measured'
_exptl_crystal_description prism
_exptl_crystal_F_000 3488
_exptl_crystal_size_max 0.34
_exptl_crystal_size_mid 0.23
_exptl_crystal_size_min 0.18
_refine_diff_density_max 0.326
_refine_diff_density_min -0.370
_refine_diff_density_rms 0.053
_refine_ls_extinction_method none
_refine_ls_goodness_of_fit_ref 1.120
_refine_ls_hydrogen_treatment mixed
_refine_ls_matrix_type full
_refine_ls_number_parameters 534
_refine_ls_number_reflns 10228
_refine_ls_number_restraints 12
_refine_ls_restrained_S_all 1.119
_refine_ls_R_factor_all 0.0649
_refine_ls_R_factor_gt 0.0547
_refine_ls_shift/su_max 0.001
_refine_ls_shift/su_mean 0.000
_refine_ls_structure_factor_coef Fsqd
_refine_ls_weighting_details 'calc w=1/[\s^2^(Fo^2^)+(0.0515P)^2^+4.0345P] where P=(Fo^2^+2Fc^2^)/3'
_refine_ls_weighting_scheme calc
_refine_ls_wR_factor_gt 0.1235
_refine_ls_wR_factor_ref 0.1290
_reflns_number_gt 8855
_reflns_number_total 10228
_reflns_threshold_expression >2sigma(I)
_cod_data_source_file c5cc04515k2.cif.txt
_cod_data_source_block Et3C6(CH2SiPh2OH)3_H2O_3c
_cod_original_cell_volume 8969.5(14)
_cod_database_code 7117826

loop_
_symmetry_equiv_pos_as_xyz
'x, y, z'
'-x+1/2, -y+1/2, z+1/2'
'x, -y, -z+1/2'
'-x+1/2, y+1/2, -z'
'-x, -y, -z'
'x-1/2, y-1/2, -z-1/2'
'-x, y, z-1/2'
'x-1/2, -y-1/2, z'

loop_
_atom_site_label
_atom_site_type_symbol
_atom_site_fract_x
_atom_site_fract_y
_atom_site_fract_z
_atom_site_U_iso_or_equiv
_atom_site_adp_type
_atom_site_occupancy
_atom_site_symmetry_multiplicity
_atom_site_calc_flag
_atom_site_refinement_flags
_atom_site_disorder_assembly
_atom_site_disorder_group
C8 C 0.26473(9) -0.08951(8) 0.07623(7) 0.0197(3) Uani 1 1 d . . .
C9 C 0.28982(9) -0.14281(8) 0.11009(7) 0.0210(3) Uani 1 1 d . . .
C10 C 0.24265(9) -0.18325(8) 0.14065(7) 0.0201(3) Uani 1 1 d . . .
C11 C 0.17107(9) -0.16978(8) 0.13881(7) 0.0205(3) Uani 1 1 d . . .
C12 C 0.14570(9) -0.11887(8) 0.10224(7) 0.0195(3) Uani 1 1 d . . .
C13 C 0.19246(9) -0.07898(8) 0.07091(7) 0.0197(3) Uani 1 1 d . . .
C14 C 0.36709(9) -0.15873(9) 0.11161(8) 0.0251(4) Uani 1 1 d . . .
H14A H 0.3787 -0.1783 0.1482 0.030 Uiso 1 1 calc R . .
H14B H 0.3932 -0.1171 0.1076 0.030 Uiso 1 1 calc R . .
C15 C 0.38851(11) -0.20775(10) 0.06447(9) 0.0345(5) Uani 1 1 d . . .
H15A H 0.3631 -0.2492 0.0685 0.052 Uiso 1 1 calc R . .
H15B H 0.4374 -0.2168 0.0672 0.052 Uiso 1 1 calc R . .
H15C H 0.3785 -0.1880 0.0281 0.052 Uiso 1 1 calc R . .
C16 C 0.12117(10) -0.20961(9) 0.17607(8) 0.0251(4) Uani 1 1 d . . .
H16A H 0.0829 -0.1804 0.1867 0.030 Uiso 1 1 calc R . .
H16B H 0.1452 -0.2225 0.2107 0.030 Uiso 1 1 calc R . .
C17 C 0.09168(11) -0.27332(10) 0.14824(9) 0.0337(5) Uani 1 1 d . . .
H17A H 0.0667 -0.2611 0.1145 0.051 Uiso 1 1 calc R . .
H17B H 0.0608 -0.2955 0.1743 0.051 Uiso 1 1 calc R . .
H17C H 0.1291 -0.3033 0.1385 0.051 Uiso 1 1 calc R . .
C18 C 0.16573(9) -0.02792(9) 0.02826(7) 0.0237(4) Uani 1 1 d . . .
H18A H 0.1948 0.0121 0.0294 0.028 Uiso 1 1 calc R . .
H18B H 0.1189 -0.0146 0.0386 0.028 Uiso 1 1 calc R . .
C19 C 0.16542(10) -0.05634(11) -0.03195(8) 0.0314(4) Uani 1 1 d . . .
H19A H 0.2122 -0.0664 -0.0434 0.047 Uiso 1 1 calc R . .
H19B H 0.1458 -0.0236 -0.0574 0.047 Uiso 1 1 calc R . .
H19C H 0.1381 -0.0969 -0.0329 0.047 Uiso 1 1 calc R . .
C20 C 0.31487(9) -0.04130(8) 0.04666(7) 0.0222(4) Uani 1 1 d . . .
H20A H 0.2922 -0.0232 0.0132 0.027 Uiso 1 1 calc R . .
H20B H 0.3550 -0.0669 0.0340 0.027 Uiso 1 1 calc R . .
C21 C 0.26938(10) -0.24170(9) 0.17683(8) 0.0244(4) Uani 1 1 d . . .
H21A H 0.3111 -0.2591 0.1589 0.029 Uiso 1 1 calc R . .
H21B H 0.2349 -0.2774 0.1757 0.029 Uiso 1 1 calc R . .
C22 C 0.06751(9) -0.10685(9) 0.09770(7) 0.0222(4) Uani 1 1 d . . .
H22A H 0.0436 -0.1485 0.1072 0.027 Uiso 1 1 calc R . .
H22B H 0.0564 -0.0960 0.0586 0.027 Uiso 1 1 calc R . .
C23 C 0.34884(10) 0.11325(9) 0.05121(8) 0.0261(4) Uani 1 1 d . . .
C24 C 0.29873(12) 0.13105(11) 0.01124(10) 0.0404(5) Uani 1 1 d . . .
H24 H 0.2646 0.0999 0.0014 0.048 Uiso 1 1 calc R . .
C25 C 0.29864(14) 0.19439(12) -0.01429(11) 0.0501(6) Uani 1 1 d . . .
H25 H 0.2650 0.2049 -0.0412 0.060 Uiso 1 1 calc R . .
C26 C 0.34801(15) 0.24139(11) 0.00000(10) 0.0498(6) Uani 1 1 d . . .
H26 H 0.3475 0.2839 -0.0169 0.060 Uiso 1 1 calc R . .
C27 C 0.39807(16) 0.22565(12) 0.03925(10) 0.0530(7) Uani 1 1 d . . .
H27 H 0.4316 0.2575 0.0490 0.064 Uiso 1 1 calc R . .
C28 C 0.39875(13) 0.16200(11) 0.06449(9) 0.0400(5) Uani 1 1 d . . .
H28 H 0.4332 0.1517 0.0908 0.048 Uiso 1 1 calc R . .
C29 C 0.43634(10) 0.01086(9) 0.11661(8) 0.0256(4) Uani 1 1 d . . .
C30 C 0.49117(11) 0.01167(11) 0.07794(10) 0.0389(5) Uani 1 1 d . . .
H30 H 0.4844 0.0303 0.0421 0.047 Uiso 1 1 calc R . .
C31 C 0.55573(12) -0.01481(13) 0.09185(12) 0.0515(6) Uani 1 1 d . . .
H31 H 0.5915 -0.0144 0.0653 0.062 Uiso 1 1 calc R . .
C32 C 0.56683(12) -0.04163(11) 0.14494(13) 0.0523(7) Uani 1 1 d . . .
H32 H 0.6098 -0.0601 0.1542 0.063 Uiso 1 1 calc R . .
C33 C 0.51413(13) -0.04105(11) 0.18436(11) 0.0461(6) Uani 1 1 d . . .
H33 H 0.5220 -0.0580 0.2206 0.055 Uiso 1 1 calc R . .
C34 C 0.44931(11) -0.01531(10) 0.17033(9) 0.0336(4) Uani 1 1 d . . .
H34 H 0.4140 -0.0156 0.1973 0.040 Uiso 1 1 calc R . .
C35 C 0.38501(9) -0.23138(9) 0.26956(8) 0.0245(4) Uani 1 1 d . . .
C36 C 0.42480(10) -0.17496(10) 0.28331(8) 0.0308(4) Uani 1 1 d . . .
H36 H 0.4044 -0.1324 0.2820 0.037 Uiso 1 1 calc R . .
C37 C 0.49411(11) -0.18063(11) 0.29897(9) 0.0362(5) Uani 1 1 d . . .
H37 H 0.5196 -0.1421 0.3079 0.043 Uiso 1 1 calc R . .
C38 C 0.52508(11) -0.24321(12) 0.30128(9) 0.0402(5) Uani 1 1 d . . .
H38 H 0.5711 -0.2473 0.3128 0.048 Uiso 1 1 calc R . .
C39 C 0.48768(12) -0.29969(12) 0.28655(12) 0.0525(7) Uani 1 1 d . . .
H39 H 0.5089 -0.3419 0.2869 0.063 Uiso 1 1 calc R . .
C40 C 0.41851(11) -0.29390(11) 0.27111(11) 0.0452(6) Uani 1 1 d . . .
H40 H 0.3938 -0.3326 0.2615 0.054 Uiso 1 1 calc R . .
C41 C 0.24457(9) -0.28650(9) 0.30104(8) 0.0254(4) Uani 1 1 d . . .
C42 C 0.25362(11) -0.28033(10) 0.35984(8) 0.0330(4) Uani 1 1 d . . .
H42 H 0.2832 -0.2471 0.3738 0.040 Uiso 1 1 calc R . .
C43 C 0.21963(12) -0.32245(11) 0.39769(9) 0.0400(5) Uani 1 1 d . . .
H43 H 0.2257 -0.3167 0.4366 0.048 Uiso 1 1 calc R . .
C44 C 0.17669(11) -0.37302(11) 0.37761(10) 0.0413(5) Uani 1 1 d . . .
H44 H 0.1536 -0.4011 0.4030 0.050 Uiso 1 1 calc R . .
C45 C 0.16815(11) -0.38178(11) 0.32003(10) 0.0401(5) Uani 1 1 d . . .
H45 H 0.1401 -0.4165 0.3065 0.048 Uiso 1 1 calc R . .
C46 C 0.20140(10) -0.33869(10) 0.28216(9) 0.0318(4) Uani 1 1 d . . .
H46 H 0.1948 -0.3447 0.2434 0.038 Uiso 1 1 calc R . .
C47 C -0.06379(10) -0.04052(10) 0.14998(8) 0.0290(4) Uani 1 1 d U . .
C48 C -0.10440(12) -0.09224(11) 0.12811(13) 0.0555(7) Uani 1 1 d U . .
H48 H -0.0831 -0.1291 0.1108 0.067 Uiso 1 1 calc R . .
C49 C -0.17699(13) -0.08984(14) 0.13163(16) 0.0761(10) Uani 1 1 d U . .
H49 H -0.2037 -0.1246 0.1164 0.091 Uiso 1 1 calc R . .
C50 C -0.20880(12) -0.03543(16) 0.15786(12) 0.0625(8) Uani 1 1 d U . .
H50 H -0.2569 -0.0342 0.1610 0.075 Uiso 1 1 calc R . .
C51 C -0.16987(12) 0.01645(18) 0.17909(10) 0.0629(8) Uani 1 1 d U . .
H51 H -0.1914 0.0534 0.1960 0.075 Uiso 1 1 calc R . .
C52 C -0.09815(11) 0.01362(15) 0.17523(9) 0.0478(6) Uani 1 1 d U . .
H52 H -0.0721 0.0491 0.1900 0.057 Uiso 1 1 calc R . .
C53 C 0.05769(9) 0.04796(9) 0.11729(7) 0.0210(3) Uani 1 1 d . . .
C54 C 0.02334(9) 0.07647(9) 0.07049(8) 0.0259(4) Uani 1 1 d . . .
H54 H -0.0153 0.0547 0.0554 0.031 Uiso 1 1 calc R . .
C55 C 0.04590(11) 0.13631(10) 0.04635(8) 0.0314(4) Uani 1 1 d . . .
H55 H 0.0228 0.1542 0.0151 0.038 Uiso 1 1 calc R . .
C56 C 0.10289(11) 0.16953(10) 0.06873(9) 0.0338(4) Uani 1 1 d . . .
H56 H 0.1182 0.2097 0.0525 0.041 Uiso 1 1 calc R . .
C57 C 0.13701(10) 0.14304(9) 0.11522(8) 0.0303(4) Uani 1 1 d . . .
H57 H 0.1752 0.1655 0.1304 0.036 Uiso 1 1 calc R . .
C58 C 0.11454(9) 0.08314(9) 0.13919(8) 0.0248(4) Uani 1 1 d . . .
H58 H 0.1378 0.0659 0.1706 0.030 Uiso 1 1 calc R . .
O4 O 0.29396(7) 0.03885(6) 0.14651(5) 0.0273(3) Uani 1 1 d . . .
O5 O 0.26745(7) -0.14753(6) 0.27332(5) 0.0271(3) Uani 1 1 d . . .
O6 O 0.06844(7) -0.04785(6) 0.20797(5) 0.0249(3) Uani 1 1 d . . .
O7 O 0.21236(8) -0.04821(6) 0.21239(6) 0.0288(3) Uani 1 1 d . . .
Si1 Si 0.34643(3) 0.03205(2) 0.09175(2) 0.02070(12) Uani 1 1 d . . .
Si2 Si 0.29033(3) -0.22414(2) 0.25402(2) 0.02131(12) Uani 1 1 d . . .
Si3 Si 0.03311(2) -0.03743(2) 0.14469(2) 0.02023(12) Uani 1 1 d . . .
H4 H 0.2908 0.0755 0.1670 0.091(11) Uiso 1 1 d . . .
H5 H 0.2498 -0.1209 0.2480 0.063(8) Uiso 1 1 d . . .
H7A H 0.2353 -0.0334 0.1842 0.057(8) Uiso 1 1 d . . .
H6A H 0.1137 -0.0518 0.2093 0.068(19) Uiso 0.53(4) 1 d P A -1
H7B H 0.2147 -0.0199 0.2393 0.045(17) Uiso 0.53(4) 1 d P A -1
H6B H 0.0618 -0.0167 0.2347 0.06(2) Uiso 0.47(4) 1 d P A -2
H7C H 0.1720 -0.0598 0.2017 0.07(2) Uiso 0.47(4) 1 d P A -2

loop_
_atom_site_aniso_label
_atom_site_aniso_U_11
_atom_site_aniso_U_22
_atom_site_aniso_U_33
_atom_site_aniso_U_23
_atom_site_aniso_U_13
_atom_site_aniso_U_12
C8 0.0232(8) 0.0168(8) 0.0190(8) -0.0041(6) -0.0019(6) -0.0010(6)
C9 0.0243(9) 0.0180(8) 0.0206(9) -0.0052(7) -0.0039(7) 0.0008(7)
C10 0.0263(9) 0.0150(8) 0.0190(8) -0.0028(6) -0.0047(6) 0.0002(6)
C11 0.0257(9) 0.0159(8) 0.0198(9) -0.0035(6) -0.0032(7) -0.0022(7)
C12 0.0230(8) 0.0157(8) 0.0198(8) -0.0042(6) -0.0038(6) -0.0004(6)
C13 0.0252(9) 0.0161(8) 0.0178(8) -0.0028(6) -0.0015(6) 0.0012(6)
C14 0.0233(9) 0.0225(9) 0.0294(10) -0.0004(7) -0.0042(7) 0.0005(7)
C15 0.0291(10) 0.0327(11) 0.0416(12) -0.0071(9) 0.0000(8) 0.0071(8)
C16 0.0272(9) 0.0216(9) 0.0265(10) 0.0037(7) -0.0024(7) -0.0022(7)
C17 0.0366(11) 0.0241(10) 0.0406(12) 0.0019(8) -0.0019(9) -0.0104(8)
C18 0.0255(9) 0.0205(9) 0.0252(9) 0.0028(7) 0.0014(7) 0.0042(7)
C19 0.0281(10) 0.0411(11) 0.0248(10) 0.0037(8) -0.0029(7) 0.0068(8)
C20 0.0227(8) 0.0221(9) 0.0220(9) 0.0005(7) -0.0005(7) 0.0001(7)
C21 0.0275(9) 0.0161(8) 0.0295(10) -0.0002(7) -0.0043(7) 0.0029(7)
C22 0.0219(8) 0.0209(9) 0.0240(9) 0.0007(7) -0.0044(7) -0.0031(7)
C23 0.0321(10) 0.0227(9) 0.0235(9) 0.0005(7) 0.0048(7) -0.0017(7)
C24 0.0412(12) 0.0310(11) 0.0491(13) 0.0127(10) -0.0057(10) -0.0029(9)
C25 0.0632(16) 0.0360(13) 0.0511(15) 0.0181(11) -0.0071(12) 0.0028(11)
C26 0.087(2) 0.0237(11) 0.0388(13) 0.0112(9) 0.0118(13) -0.0034(11)
C27 0.084(2) 0.0315(12) 0.0437(14) 0.0059(10) 0.0024(13) -0.0247(12)
C28 0.0529(14) 0.0324(11) 0.0347(12) 0.0032(9) -0.0034(10) -0.0145(10)
C29 0.0261(9) 0.0212(9) 0.0295(10) -0.0033(7) -0.0029(7) -0.0033(7)
C30 0.0291(11) 0.0427(12) 0.0451(13) -0.0034(10) 0.0041(9) -0.0034(9)
C31 0.0253(11) 0.0493(14) 0.0798(19) -0.0076(13) 0.0058(11) 0.0004(10)
C32 0.0291(12) 0.0300(12) 0.098(2) -0.0091(12) -0.0215(13) 0.0034(9)
C33 0.0490(14) 0.0318(12) 0.0576(15) 0.0006(10) -0.0274(12) 0.0022(10)
C34 0.0374(11) 0.0285(10) 0.0350(11) 0.0006(8) -0.0071(9) -0.0012(8)
C35 0.0242(9) 0.0257(9) 0.0236(9) 0.0041(7) -0.0011(7) 0.0024(7)
C36 0.0263(10) 0.0290(10) 0.0371(11) -0.0025(8) -0.0003(8) -0.0003(8)
C37 0.0253(10) 0.0451(12) 0.0381(12) -0.0022(9) -0.0006(8) -0.0053(9)
C38 0.0221(10) 0.0547(14) 0.0437(13) 0.0138(10) -0.0013(9) 0.0007(9)
C39 0.0285(11) 0.0360(12) 0.093(2) 0.0173(13) -0.0043(12) 0.0095(9)
C40 0.0280(11) 0.0275(11) 0.0799(18) 0.0082(11) -0.0058(11) 0.0018(9)
C41 0.0209(8) 0.0216(9) 0.0337(10) 0.0048(7) -0.0013(7) 0.0058(7)
C42 0.0390(11) 0.0268(10) 0.0332(11) 0.0058(8) -0.0005(9) 0.0059(8)
C43 0.0472(13) 0.0385(12) 0.0344(12) 0.0130(9) 0.0066(9) 0.0125(10)
C44 0.0293(11) 0.0396(12) 0.0551(15) 0.0233(10) 0.0109(10) 0.0070(9)
C45 0.0240(10) 0.0347(11) 0.0617(15) 0.0155(10) -0.0025(9) -0.0015(8)
C46 0.0268(10) 0.0270(10) 0.0415(12) 0.0074(8) -0.0038(8) 0.0001(8)
C47 0.0201(9) 0.0403(11) 0.0268(10) 0.0141(8) -0.0013(7) -0.0006(7)
C48 0.0267(11) 0.0244(11) 0.116(2) 0.0219(12) -0.0173(12) -0.0055(9)
C49 0.0298(12) 0.0433(14) 0.155(3) 0.0481(16) -0.0254(16) -0.0176(11)
C50 0.0185(10) 0.095(2) 0.0739(18) 0.0541(15) 0.0049(11) 0.0018(11)
C51 0.0260(11) 0.131(3) 0.0316(13) -0.0096(14) 0.0033(9) 0.0191(14)
C52 0.0231(10) 0.0907(19) 0.0297(11) -0.0196(12) -0.0015(8) 0.0102(11)
C53 0.0177(8) 0.0209(8) 0.0243(9) 0.0001(7) 0.0017(7) 0.0038(6)
C54 0.0241(9) 0.0253(9) 0.0283(10) 0.0004(7) -0.0025(7) 0.0041(7)
C55 0.0366(11) 0.0276(10) 0.0301(10) 0.0056(8) -0.0032(8) 0.0070(8)
C56 0.0394(11) 0.0243(10) 0.0376(11) 0.0062(8) 0.0027(9) -0.0017(8)
C57 0.0302(10) 0.0242(10) 0.0363(11) -0.0001(8) -0.0021(8) -0.0043(8)
C58 0.0226(9) 0.0248(9) 0.0270(10) 0.0000(7) -0.0024(7) 0.0016(7)
O4 0.0303(7) 0.0234(7) 0.0282(7) -0.0026(5) 0.0072(5) -0.0010(5)
O5 0.0336(7) 0.0200(6) 0.0276(7) 0.0007(5) -0.0051(5) 0.0062(5)
O6 0.0246(7) 0.0272(7) 0.0230(7) 0.0002(5) -0.0034(5) 0.0009(5)
O7 0.0396(8) 0.0234(7) 0.0233(7) -0.0028(5) -0.0024(6) 0.0040(6)
Si1 0.0218(2) 0.0189(2) 0.0214(3) 0.00100(18) 0.00115(18) -0.00172(18)
Si2 0.0223(2) 0.0168(2) 0.0248(3) 0.00200(18) -0.00315(18) 0.00228(18)
Si3 0.0166(2) 0.0222(2) 0.0219(3) 0.00145(18) -0.00184(17) 0.00034(18)

loop_
_atom_type_symbol
_atom_type_description
_atom_type_scat_dispersion_real
_atom_type_scat_dispersion_imag
_atom_type_scat_source
C C 0.0033 0.0016 'International Tables Vol C Tables 4.2.6.8 and 6.1.1.4'
H H 0.0000 0.0000 'International Tables Vol C Tables 4.2.6.8 and 6.1.1.4'
O O 0.0106 0.0060 'International Tables Vol C Tables 4.2.6.8 and 6.1.1.4'
Si Si 0.0817 0.0704 'International Tables Vol C Tables 4.2.6.8 and 6.1.1.4'

loop_
_geom_angle_atom_site_label_1
_geom_angle_atom_site_label_2
_geom_angle_atom_site_label_3
_geom_angle
_geom_angle_site_symmetry_1
_geom_angle_site_symmetry_3
C9 C8 C13 119.91(15) . .
C9 C8 C20 120.68(15) . .
C13 C8 C20 119.38(15) . .
C8 C9 C10 119.61(16) . .
C8 C9 C14 120.26(16) . .
C10 C9 C14 120.07(15) . .
C11 C10 C9 120.61(15) . .
C11 C10 C21 119.48(15) . .
C9 C10 C21 119.91(15) . .
C10 C11 C12 119.58(16) . .
C10 C11 C16 120.23(15) . .
C12 C11 C16 120.19(16) . .
C13 C12 C11 119.92(15) . .
C13 C12 C22 120.44(15) . .
C11 C12 C22 119.64(15) . .
C12 C13 C8 120.08(15) . .
C12 C13 C18 120.32(15) . .
C8 C13 C18 119.46(15) . .
C9 C14 C15 112.19(15) . .
C11 C16 C17 114.48(15) . .
C13 C18 C19 111.80(14) . .
C8 C20 Si1 115.19(12) . .
C10 C21 Si2 117.93(12) . .
C12 C22 Si3 114.76(11) . .
C24 C23 C28 116.92(18) . .
C24 C23 Si1 123.03(15) . .
C28 C23 Si1 119.76(15) . .
C25 C24 C23 121.4(2) . .
C26 C25 C24 120.3(2) . .
C27 C26 C25 119.9(2) . .
C26 C27 C28 120.0(2) . .
C27 C28 C23 121.5(2) . .
C34 C29 C30 117.56(19) . .
C34 C29 Si1 122.25(15) . .
C30 C29 Si1 119.51(15) . .
C31 C30 C29 121.3(2) . .
C32 C31 C30 120.0(2) . .
C31 C32 C33 119.7(2) . .
C32 C33 C34 120.4(2) . .
C33 C34 C29 121.0(2) . .
C36 C35 C40 116.79(18) . .
C36 C35 Si2 121.45(14) . .
C40 C35 Si2 121.66(15) . .
C37 C36 C35 121.69(19) . .
C38 C37 C36 120.0(2) . .
C39 C38 C37 119.69(19) . .
C38 C39 C40 120.2(2) . .
C39 C40 C35 121.6(2) . .
C46 C41 C42 116.90(18) . .
C46 C41 Si2 125.25(15) . .
C42 C41 Si2 117.85(15) . .
C43 C42 C41 121.7(2) . .
C44 C43 C42 119.9(2) . .
C45 C44 C43 120.0(2) . .
C44 C45 C46 120.0(2) . .
C45 C46 C41 121.5(2) . .
C48 C47 C52 117.3(2) . .
C48 C47 Si3 124.16(17) . .
C52 C47 Si3 118.49(16) . .
C47 C48 C49 121.0(3) . .
C50 C49 C48 119.6(3) . .
C51 C50 C49 120.4(2) . .
C50 C51 C52 119.5(3) . .
C51 C52 C47 122.2(3) . .
C58 C53 C54 117.30(16) . .
C58 C53 Si3 121.46(13) . .
C54 C53 Si3 121.00(13) . .
C55 C54 C53 121.26(17) . .
C56 C55 C54 119.96(18) . .
C57 C56 C55 119.93(18) . .
C56 C57 C58 120.05(18) . .
C57 C58 C53 121.49(17) . .
O4 Si1 C23 110.21(8) . .
O4 Si1 C29 109.92(8) . .
C23 Si1 C29 109.19(8) . .
O4 Si1 C20 107.75(7) . .
C23 Si1 C20 112.32(8) . .
C29 Si1 C20 107.40(8) . .
O5 Si2 C35 106.19(8) . .
O5 Si2 C41 108.53(8) . .
C35 Si2 C41 107.01(8) . .
O5 Si2 C21 112.19(7) . .
C35 Si2 C21 112.48(8) . .
C41 Si2 C21 110.20(8) . .
O6 Si3 C53 108.67(7) . .
O6 Si3 C47 110.28(8) . .
C53 Si3 C47 107.75(8) . .
O6 Si3 C22 107.10(7) . .
C53 Si3 C22 111.57(8) . .
C47 Si3 C22 111.45(9) . .

loop_
_geom_bond_atom_site_label_1
_geom_bond_atom_site_label_2
_geom_bond_distance
_geom_bond_site_symmetry_2
C8 C9 1.408(2) .
C8 C13 1.412(2) .
C8 C20 1.525(2) .
C9 C10 1.408(2) .
C9 C14 1.521(2) .
C10 C11 1.404(2) .
C10 C21 1.526(2) .
C11 C12 1.412(2) .
C11 C16 1.521(2) .
C12 C13 1.406(2) .
C12 C22 1.527(2) .
C13 C18 1.515(2) .
C14 C15 1.531(3) .
C16 C17 1.530(3) .
C18 C19 1.525(3) .
C20 Si1 1.8981(18) .
C21 Si2 1.8937(18) .
C22 Si3 1.8840(18) .
C23 C24 1.393(3) .
C23 C28 1.397(3) .
C23 Si1 1.8698(19) .
C24 C25 1.390(3) .
C25 C26 1.372(4) .
C26 C27 1.371(4) .
C27 C28 1.393(3) .
C29 C34 1.389(3) .
C29 C30 1.394(3) .
C29 Si1 1.8745(19) .
C30 C31 1.388(3) .
C31 C32 1.375(4) .
C32 C33 1.375(4) .
C33 C34 1.388(3) .
C35 C36 1.392(3) .
C35 C40 1.396(3) .
C35 Si2 1.8643(19) .
C36 C37 1.389(3) .
C37 C38 1.376(3) .
C38 C39 1.374(3) .
C39 C40 1.385(3) .
C41 C46 1.398(3) .
C41 C42 1.401(3) .
C41 Si2 1.8775(19) .
C42 C43 1.385(3) .
C43 C44 1.381(3) .
C44 C45 1.376(3) .
C45 C46 1.390(3) .
C47 C48 1.387(3) .
C47 C52 1.393(3) .
C47 Si3 1.8704(19) .
C48 C49 1.400(3) .
C49 C50 1.384(5) .
C50 C51 1.366(4) .
C51 C52 1.385(3) .
C53 C58 1.396(2) .
C53 C54 1.404(2) .
C53 Si3 1.8696(18) .
C54 C55 1.383(3) .
C55 C56 1.383(3) .
C56 C57 1.380(3) .
C57 C58 1.382(3) .
O4 Si1 1.6433(13) .
O5 Si2 1.6428(13) .
O6 Si3 1.6508(13) .

loop_
_geom_torsion_atom_site_label_1
_geom_torsion_atom_site_label_2
_geom_torsion_atom_site_label_3
_geom_torsion_atom_site_label_4
_geom_torsion
_geom_torsion_site_symmetry_1
_geom_torsion_site_symmetry_2
_geom_torsion_site_symmetry_3
_geom_torsion_site_symmetry_4
C13 C8 C9 C10 -3.1(2) . . . .
C20 C8 C9 C10 174.85(15) . . . .
C13 C8 C9 C14 174.14(15) . . . .
C20 C8 C9 C14 -7.9(2) . . . .
C8 C9 C10 C11 -1.7(2) . . . .
C14 C9 C10 C11 -178.90(15) . . . .
C8 C9 C10 C21 179.20(15) . . . .
C14 C9 C10 C21 2.0(2) . . . .
C9 C10 C11 C12 5.4(2) . . . .
C21 C10 C11 C12 -175.48(15) . . . .
C9 C10 C11 C16 -174.45(15) . . . .
C21 C10 C11 C16 4.7(2) . . . .
C10 C11 C12 C13 -4.4(2) . . . .
C16 C11 C12 C13 175.49(15) . . . .
C10 C11 C12 C22 176.57(15) . . . .
C16 C11 C12 C22 -3.6(2) . . . .
C11 C12 C13 C8 -0.4(2) . . . .
C22 C12 C13 C8 178.70(15) . . . .
C11 C12 C13 C18 175.34(15) . . . .
C22 C12 C13 C18 -5.6(2) . . . .
C9 C8 C13 C12 4.1(2) . . . .
C20 C8 C13 C12 -173.86(15) . . . .
C9 C8 C13 C18 -171.64(15) . . . .
C20 C8 C13 C18 10.4(2) . . . .
C8 C9 C14 C15 -87.6(2) . . . .
C10 C9 C14 C15 89.6(2) . . . .
C10 C11 C16 C17 -90.9(2) . . . .
C12 C11 C16 C17 89.3(2) . . . .
C12 C13 C18 C19 -96.48(19) . . . .
C8 C13 C18 C19 79.2(2) . . . .
C9 C8 C20 Si1 -84.80(17) . . . .
C13 C8 C20 Si1 93.14(17) . . . .
C11 C10 C21 Si2 -88.00(18) . . . .
C9 C10 C21 Si2 91.13(18) . . . .
C13 C12 C22 Si3 -83.49(17) . . . .
C11 C12 C22 Si3 95.57(16) . . . .
C28 C23 C24 C25 0.2(3) . . . .
Si1 C23 C24 C25 174.04(19) . . . .
C23 C24 C25 C26 -0.7(4) . . . .
C24 C25 C26 C27 0.6(4) . . . .
C25 C26 C27 C28 0.1(4) . . . .
C26 C27 C28 C23 -0.6(4) . . . .
C24 C23 C28 C27 0.5(3) . . . .
Si1 C23 C28 C27 -173.57(19) . . . .
C34 C29 C30 C31 2.2(3) . . . .
Si1 C29 C30 C31 -168.61(18) . . . .
C29 C30 C31 C32 -1.0(4) . . . .
C30 C31 C32 C33 -1.1(4) . . . .
C31 C32 C33 C34 1.8(3) . . . .
C32 C33 C34 C29 -0.6(3) . . . .
C30 C29 C34 C33 -1.4(3) . . . .
Si1 C29 C34 C33 169.10(16) . . . .
C40 C35 C36 C37 -1.3(3) . . . .
Si2 C35 C36 C37 175.21(16) . . . .
C35 C36 C37 C38 -0.1(3) . . . .
C36 C37 C38 C39 1.8(3) . . . .
C37 C38 C39 C40 -2.0(4) . . . .
C38 C39 C40 C35 0.5(4) . . . .
C36 C35 C40 C39 1.1(3) . . . .
Si2 C35 C40 C39 -175.4(2) . . . .
C46 C41 C42 C43 -2.1(3) . . . .
Si2 C41 C42 C43 177.40(15) . . . .
C41 C42 C43 C44 1.4(3) . . . .
C42 C43 C44 C45 0.5(3) . . . .
C43 C44 C45 C46 -1.6(3) . . . .
C44 C45 C46 C41 0.8(3) . . . .
C42 C41 C46 C45 1.0(3) . . . .
Si2 C41 C46 C45 -178.47(15) . . . .
C52 C47 C48 C49 -0.2(4) . . . .
Si3 C47 C48 C49 -177.4(2) . . . .
C47 C48 C49 C50 -0.7(4) . . . .
C48 C49 C50 C51 1.5(4) . . . .
C49 C50 C51 C52 -1.3(4) . . . .
C50 C51 C52 C47 0.4(4) . . . .
C48 C47 C52 C51 0.4(4) . . . .
Si3 C47 C52 C51 177.7(2) . . . .
C58 C53 C54 C55 1.3(3) . . . .
Si3 C53 C54 C55 -173.20(14) . . . .
C53 C54 C55 C56 -0.7(3) . . . .
C54 C55 C56 C57 -0.2(3) . . . .
C55 C56 C57 C58 0.4(3) . . . .
C56 C57 C58 C53 0.3(3) . . . .
C54 C53 C58 C57 -1.1(3) . . . .
Si3 C53 C58 C57 173.37(14) . . . .
C24 C23 Si1 O4 -82.36(18) . . . .
C28 C23 Si1 O4 91.33(17) . . . .
C24 C23 Si1 C29 156.80(17) . . . .
C28 C23 Si1 C29 -29.50(19) . . . .
C24 C23 Si1 C20 37.8(2) . . . .
C28 C23 Si1 C20 -148.52(16) . . . .
C34 C29 Si1 O4 18.26(18) . . . .
C30 C29 Si1 O4 -171.40(15) . . . .
C34 C29 Si1 C23 139.27(15) . . . .
C30 C29 Si1 C23 -50.39(18) . . . .
C34 C29 Si1 C20 -98.70(16) . . . .
C30 C29 Si1 C20 71.65(17) . . . .
C8 C20 Si1 O4 -16.71(15) . . . .
C8 C20 Si1 C23 -138.27(13) . . . .
C8 C20 Si1 C29 101.66(13) . . . .
C36 C35 Si2 O5 -11.64(18) . . . .
C40 C35 Si2 O5 164.69(17) . . . .
C36 C35 Si2 C41 -127.41(16) . . . .
C40 C35 Si2 C41 48.9(2) . . . .
C36 C35 Si2 C21 111.44(16) . . . .
C40 C35 Si2 C21 -72.24(19) . . . .
C46 C41 Si2 O5 123.46(16) . . . .
C42 C41 Si2 O5 -55.99(16) . . . .
C46 C41 Si2 C35 -122.34(16) . . . .
C42 C41 Si2 C35 58.21(16) . . . .
C46 C41 Si2 C21 0.25(18) . . . .
C42 C41 Si2 C21 -179.21(14) . . . .
C10 C21 Si2 O5 6.69(17) . . . .
C10 C21 Si2 C35 -112.95(14) . . . .
C10 C21 Si2 C41 127.74(14) . . . .
C58 C53 Si3 O6 19.64(17) . . . .
C54 C53 Si3 O6 -166.04(14) . . . .
C58 C53 Si3 C47 139.13(15) . . . .
C54 C53 Si3 C47 -46.55(17) . . . .
C58 C53 Si3 C22 -98.22(15) . . . .
C54 C53 Si3 C22 76.10(16) . . . .
C48 C47 Si3 O6 -111.18(19) . . . .
C52 C47 Si3 O6 71.71(18) . . . .
C48 C47 Si3 C53 130.35(19) . . . .
C52 C47 Si3 C53 -46.76(18) . . . .
C48 C47 Si3 C22 7.6(2) . . . .
C52 C47 Si3 C22 -169.48(16) . . . .
C12 C22 Si3 O6 -45.20(14) . . . .
C12 C22 Si3 C53 73.60(14) . . . .
C12 C22 Si3 C47 -165.89(12) . . . .
